data_1557611
loop_
_publ_author_name
'Purdy, Sarah Kendra'
'Spasyuk, Denis'
'Chitanda, Jackson Mulenga'
'Reaney, Martin J. T.'

_publ_section_title
;
 [1--9-N\aC]-Linusorb B3 (Cyclolinopeptide A) dimethyl sulfoxide
 monosolvate
;
_journal_coeditor_code LH4052
_journal_issue 3
_journal_name_full IUCrData
_journal_page_first x200318
_journal_paper_doi 10.1107/S2414314620003181
_journal_volume 5
_journal_year 2020
_chemical_absolute_configuration rm
_chemical_formula_iupac 'C57 H84 N9 O9, C2 H6 O S'
_chemical_formula_moiety 'C57 H84 N9 O9, C2 H6 O S'
_chemical_formula_sum 'C59 H90 N9 O10 S'
_chemical_formula_weight 1117.45
_chemical_name_common
;
[1--9-N\aC]-Linusorb B3 (Cyclolinopeptide A) dimethyl sulfoxide monosolvate
;
_chemical_name_systematic
'24,27-Dibenzyl-15,18-bis(butan-2-yl)-12,21-bis(2-methylpropyl)-9-(propan-2-yl)-1,7,10,13,16,19,22,25,28-nonaazatricyclo[28.3.0.0^3,7^]tritriacontane-2,8,11,14,17,20,23,26,29-nonone dimethyl sulfoxide monosolvate'
_space_group_crystal_system orthorhombic
_space_group_IT_number 19
_space_group_name_Hall 'P 2ac 2ab'
_space_group_name_H-M_alt 'P 21 21 21'
_atom_sites_solution_hydrogens geom
_audit_creation_method SHELXL-2018/1
_cell_angle_alpha 90
_cell_angle_beta 90
_cell_angle_gamma 90
_cell_formula_units_Z 4
_cell_length_a 9.942(2)
_cell_length_b 22.986(5)
_cell_length_c 26.512(5)
_cell_measurement_reflns_used 17346
_cell_measurement_temperature 100
_cell_measurement_theta_max 30.477
_cell_measurement_theta_min 1.136
_cell_volume 6059(2)
_computing_cell_refinement
;
<i>XDS</i> (Kabsch, 2010)
;
_computing_data_collection
;
<i>MxDC</i> (Fodje, 2012)
;
_computing_data_reduction
;
<i>XDS</i> (Kabsch, 2010)
;
_computing_molecular_graphics
;
<i>ShelXle</i> (H\"ubschle <i>et al.</i>,  2011)
;
_computing_publication_material
;
<i>LinXTL</i> (Spasyuk, 2009) and
Mercury (Macrae <i>et al.</i>, 2020)
;
_computing_structure_refinement
;
SHELXL2016 (Sheldrick, 2015)
;
_computing_structure_solution
;
SHELXS (Sheldrick, 2008b)
;
_diffrn_ambient_temperature 100
_diffrn_measured_fraction_theta_full 1.000
_diffrn_measured_fraction_theta_max 1.000
_diffrn_measurement_device_type 'Rayonix MX300HE CCD area detector'
_diffrn_measurement_method '\k and \w scans'
_diffrn_radiation_type synchrotron
_diffrn_radiation_wavelength 0.68882
_diffrn_reflns_av_R_equivalents 0.0830
_diffrn_reflns_av_unetI/netI 0.0443
_diffrn_reflns_limit_h_max 12
_diffrn_reflns_limit_h_min -12
_diffrn_reflns_limit_k_max 28
_diffrn_reflns_limit_k_min -28
_diffrn_reflns_limit_l_max 32
_diffrn_reflns_limit_l_min -32
_diffrn_reflns_number 83438
_diffrn_reflns_theta_full 24.999
_diffrn_reflns_theta_max 24.999
_diffrn_reflns_theta_min 1.136
_diffrn_source synchrotron
_exptl_absorpt_coefficient_mu 0.107
_exptl_absorpt_correction_T_max 0.4935
_exptl_absorpt_correction_T_min 0.4148
_exptl_absorpt_correction_type multi-scan
_exptl_absorpt_process_details
;
(SADABS; Sheldrick, 1996)
;
_exptl_crystal_colour Colourless
_exptl_crystal_density_diffrn 1.225
_exptl_crystal_density_method 'not measured'
_exptl_crystal_description needle
_exptl_crystal_F_000 2412
_exptl_crystal_size_max 0.05
_exptl_crystal_size_mid 0.010
_exptl_crystal_size_min 0.010
_refine_diff_density_max 0.394
_refine_diff_density_min -0.295
_refine_ls_abs_structure_details
;
Flack <i>x</i> determined using 4488 quotients
[(<i>I</i>^+^)-(<i>I</i>^-^)]/[(<i>I</i>^+^)+(<i>I</i>^-^)]
(Parsons <i>et al.</i>,  2013)
;
_refine_ls_abs_structure_Flack 0.00(4)
_refine_ls_extinction_coef 0.0137(8)
_refine_ls_extinction_expression Fc^*^=kFc[1+0.001xFc^2^\l^3^/sin(2\q)]^-1/4^
_refine_ls_extinction_method
;
SHELXL2016 (Sheldrick, 2015)
;
_refine_ls_goodness_of_fit_ref 1.038
_refine_ls_hydrogen_treatment constr
_refine_ls_matrix_type full
_refine_ls_number_parameters 726
_refine_ls_number_reflns 11739
_refine_ls_number_restraints 6
_refine_ls_restrained_S_all 1.040
_refine_ls_R_factor_all 0.0446
_refine_ls_R_factor_gt 0.0394
_refine_ls_shift/su_max 0.001
_refine_ls_shift/su_mean 0.000
_refine_ls_structure_factor_coef Fsqd
_refine_ls_weighting_details 'w=1/[\s^2^(Fo^2^)+(0.0567P)^2^+1.3012P] where P=(Fo^2^+2Fc^2^)/3'
_refine_ls_weighting_scheme calc
_refine_ls_wR_factor_gt 0.0977
_refine_ls_wR_factor_ref 0.1006
_reflns_number_gt 10684
_reflns_number_total 11739
_reflns_threshold_expression 'I > 2\s(I)'
_cod_data_source_file lh4052sup1.cif
_cod_data_source_block I
_cod_database_code 1557611
_shelx_space_group_comment
;
The symmetry employed for this shelxl refinement is uniquely defined
by the following loop, which should always be used as a source of
symmetry information in preference to the above space-group names.
They are only intended as comments.
;

loop_
_space_group_symop_operation_xyz
'x, y, z'
'-x+1/2, -y, z+1/2'
'-x, y+1/2, -z+1/2'
'x+1/2, -y+1/2, -z'

loop_
_atom_site_type_symbol
_atom_site_label
_atom_site_fract_x
_atom_site_fract_y
_atom_site_fract_z
_atom_site_U_iso_or_equiv
_atom_site_adp_type
_atom_site_calc_flag
_atom_site_occupancy
_atom_site_disorder_assembly
_atom_site_disorder_group
C C1 0.2960(3) 0.28363(12) 0.63624(9) 0.0186(5) Uani d 1 . .
H H1 0.393302 0.282822 0.645792 0.022 Uiso calc 1 . .
C C2 0.2427(3) 0.22180(12) 0.62660(10) 0.0237(6) Uani d 1 . .
H H2A 0.252439 0.210891 0.590659 0.028 Uiso calc 1 . .
H H2B 0.290573 0.192908 0.647690 0.028 Uiso calc 1 . .
C C3 0.0946(3) 0.22615(13) 0.64156(10) 0.0251(6) Uani d 1 . .
H H3A 0.040534 0.243691 0.614134 0.030 Uiso calc 1 . .
H H3B 0.057325 0.187372 0.649831 0.030 Uiso calc 1 . .
C C4 0.0969(3) 0.26534(12) 0.68789(10) 0.0206(5) Uani d 1 . .
H H4A 0.012561 0.288029 0.690720 0.025 Uiso calc 1 . .
H H4B 0.109675 0.242353 0.719097 0.025 Uiso calc 1 . .
C C5 0.2395(3) 0.35445(12) 0.70124(9) 0.0187(5) Uani d 1 . .
C C6 0.1467(3) 0.37058(12) 0.74561(9) 0.0188(5) Uani d 1 . .
H H6 0.052590 0.359539 0.736289 0.023 Uiso calc 1 . .
C C7 0.1481(3) 0.43575(12) 0.75826(10) 0.0223(6) Uani d 1 . .
H H7 0.241919 0.447526 0.767243 0.027 Uiso calc 1 . .
C C8 0.1014(3) 0.47150(13) 0.71281(11) 0.0314(7) Uani d 1 . .
H H8A 0.009380 0.460273 0.703821 0.047 Uiso calc 1 . .
H H8B 0.161304 0.464148 0.684159 0.047 Uiso calc 1 . .
H H8C 0.103614 0.512966 0.721363 0.047 Uiso calc 1 . .
C C9 0.0561(3) 0.44747(14) 0.80322(10) 0.0260(6) Uani d 1 . .
H H9A -0.036005 0.435887 0.794761 0.039 Uiso calc 1 . .
H H9B 0.058022 0.489042 0.811388 0.039 Uiso calc 1 . .
H H9C 0.087348 0.425008 0.832376 0.039 Uiso calc 1 . .
C C10 0.1040(3) 0.29885(12) 0.81360(9) 0.0196(5) Uani d 1 . .
C C11 0.1734(3) 0.25834(12) 0.85275(9) 0.0189(5) Uani d 1 . .
H H11 0.218667 0.227067 0.832770 0.023 Uiso calc 1 . .
C C12 0.0714(3) 0.22740(12) 0.88682(10) 0.0217(6) Uani d 1 . .
H H12A 0.108189 0.225277 0.921469 0.026 Uiso calc 1 . .
H H12B -0.012287 0.250715 0.888119 0.026 Uiso calc 1 . .
C C13 0.0374(3) 0.16610(12) 0.86894(10) 0.0229(6) Uani d 1 . .
H H13 0.032229 0.166534 0.831270 0.027 Uiso calc 1 . .
C C14 -0.0994(3) 0.14716(13) 0.88945(12) 0.0309(7) Uani d 1 . .
H H14A -0.095534 0.145196 0.926342 0.046 Uiso calc 1 . .
H H14B -0.122357 0.108758 0.875900 0.046 Uiso calc 1 . .
H H14C -0.168082 0.175400 0.879249 0.046 Uiso calc 1 . .
C C15 0.1460(4) 0.12289(15) 0.88447(13) 0.0405(8) Uani d 1 . .
H H15A 0.233709 0.136566 0.872430 0.061 Uiso calc 1 . .
H H15B 0.126423 0.084763 0.869642 0.061 Uiso calc 1 . .
H H15C 0.147853 0.119545 0.921310 0.061 Uiso calc 1 . .
C C16 0.2541(3) 0.33778(11) 0.90634(9) 0.0175(5) Uani d 1 . .
C C17 0.3714(3) 0.36376(11) 0.93570(9) 0.0173(5) Uani d 1 . .
H H17 0.367420 0.346928 0.970449 0.021 Uiso calc 1 . .
C C18 0.3572(3) 0.42997(11) 0.94141(10) 0.0197(5) Uani d 1 . .
H H18 0.265542 0.437952 0.955322 0.024 Uiso calc 1 . .
C C19 0.3683(3) 0.46159(12) 0.89083(11) 0.0264(6) Uani d 1 . .
H H19A 0.464486 0.466299 0.882138 0.032 Uiso calc 1 . .
H H19B 0.326086 0.437382 0.864300 0.032 Uiso calc 1 . .
C C20 0.3014(4) 0.52111(14) 0.89121(15) 0.0450(9) Uani d 1 . .
H H20A 0.204173 0.516447 0.895660 0.067 Uiso calc 1 . .
H H20B 0.319219 0.540921 0.859161 0.067 Uiso calc 1 . .
H H20C 0.337842 0.544324 0.919046 0.067 Uiso calc 1 . .
C C21 0.4601(3) 0.45288(12) 0.97960(10) 0.0237(6) Uani d 1 . .
H H21A 0.447175 0.433178 1.012017 0.036 Uiso calc 1 . .
H H21B 0.447631 0.494863 0.984028 0.036 Uiso calc 1 . .
H H21C 0.551206 0.445247 0.967159 0.036 Uiso calc 1 . .
C C22 0.5943(3) 0.31953(11) 0.94307(9) 0.0159(5) Uani d 1 . .
C C23 0.7263(3) 0.30260(11) 0.91749(9) 0.0161(5) Uani d 1 . .
H H23 0.761008 0.266614 0.934216 0.019 Uiso calc 1 . .
C C24 0.8330(3) 0.35108(11) 0.92385(9) 0.0179(5) Uani d 1 . .
H H24 0.917834 0.336121 0.908276 0.021 Uiso calc 1 . .
C C25 0.8658(3) 0.36478(12) 0.97918(10) 0.0227(6) Uani d 1 . .
H H25A 0.936220 0.395207 0.980096 0.027 Uiso calc 1 . .
H H25B 0.784329 0.381011 0.995399 0.027 Uiso calc 1 . .
C C26 0.9137(3) 0.31302(14) 1.00990(11) 0.0308(7) Uani d 1 . .
H H26A 0.839559 0.285303 1.014003 0.046 Uiso calc 1 . .
H H26B 0.943818 0.326345 1.043138 0.046 Uiso calc 1 . .
H H26C 0.988494 0.293997 0.992380 0.046 Uiso calc 1 . .
C C27 0.7970(3) 0.40725(12) 0.89575(10) 0.0219(6) Uani d 1 . .
H H27A 0.719429 0.425657 0.912033 0.033 Uiso calc 1 . .
H H27B 0.774733 0.398084 0.860632 0.033 Uiso calc 1 . .
H H27C 0.873892 0.433915 0.896630 0.033 Uiso calc 1 . .
C C28 0.6247(3) 0.25351(11) 0.84263(9) 0.0156(5) Uani d 1 . .
C C29 0.6293(3) 0.24907(11) 0.78470(9) 0.0166(5) Uani d 1 . .
H H29 0.537432 0.237960 0.772717 0.020 Uiso calc 1 . .
C C30 0.7264(3) 0.20104(11) 0.76897(9) 0.0188(5) Uani d 1 . .
H H30A 0.697160 0.164277 0.785029 0.023 Uiso calc 1 . .
H H30B 0.816588 0.210573 0.782483 0.023 Uiso calc 1 . .
C C31 0.7395(3) 0.19054(12) 0.71180(10) 0.0210(6) Uani d 1 . .
H H31 0.784709 0.225132 0.696444 0.025 Uiso calc 1 . .
C C32 0.8294(3) 0.13762(13) 0.70376(11) 0.0291(7) Uani d 1 . .
H H32A 0.917224 0.144533 0.719472 0.044 Uiso calc 1 . .
H H32B 0.841472 0.130952 0.667529 0.044 Uiso calc 1 . .
H H32C 0.787444 0.103349 0.719108 0.044 Uiso calc 1 . .
C C33 0.6040(3) 0.18198(14) 0.68568(11) 0.0299(7) Uani d 1 . .
H H33A 0.618502 0.175361 0.649566 0.045 Uiso calc 1 . .
H H33B 0.548582 0.216823 0.690358 0.045 Uiso calc 1 . .
H H33C 0.558023 0.148281 0.700340 0.045 Uiso calc 1 . .
C C34 0.5851(3) 0.35148(11) 0.76922(9) 0.0153(5) Uani d 1 . .
C C35 0.6307(3) 0.40770(11) 0.74322(9) 0.0157(5) Uani d 1 . .
H H35 0.723693 0.416526 0.755347 0.019 Uiso calc 1 . .
C C36 0.5415(3) 0.45916(11) 0.75762(10) 0.0192(5) Uani d 1 . .
H H36A 0.461146 0.459114 0.735553 0.023 Uiso calc 1 . .
H H36B 0.510184 0.453725 0.792753 0.023 Uiso calc 1 . .
C C37 0.6096(3) 0.51789(11) 0.75357(9) 0.0186(5) Uani d 1 . .
C C38 0.7203(3) 0.53083(12) 0.78370(11) 0.0256(6) Uani d 1 . .
H H38 0.754196 0.502397 0.806383 0.031 Uiso calc 1 . .
C C39 0.7816(3) 0.58518(14) 0.78079(13) 0.0337(7) Uani d 1 . .
H H39 0.857698 0.593563 0.801211 0.040 Uiso calc 1 . .
C C40 0.7316(4) 0.62720(14) 0.74804(12) 0.0350(8) Uani d 1 . .
H H40 0.773500 0.664284 0.746013 0.042 Uiso calc 1 . .
C C41 0.6213(4) 0.61485(13) 0.71858(11) 0.0325(7) Uani d 1 . .
H H41 0.586584 0.643479 0.696251 0.039 Uiso calc 1 . .
C C42 0.5607(3) 0.56058(12) 0.72150(11) 0.0244(6) Uani d 1 . .
H H42 0.484365 0.552515 0.701133 0.029 Uiso calc 1 . .
C C43 0.7495(3) 0.37703(11) 0.66673(9) 0.0171(5) Uani d 1 . .
C C44 0.7523(3) 0.37092(11) 0.60924(10) 0.0176(5) Uani d 1 . .
H H44 0.821366 0.340737 0.601048 0.021 Uiso calc 1 . .
C C45 0.7996(3) 0.42808(12) 0.58501(10) 0.0218(6) Uani d 1 . .
H H45A 0.732658 0.458919 0.592022 0.026 Uiso calc 1 . .
H H45B 0.885902 0.439987 0.600538 0.026 Uiso calc 1 . .
C C46 0.8183(3) 0.42259(11) 0.52855(10) 0.0205(6) Uani d 1 . .
C C47 0.7286(3) 0.44815(12) 0.49512(11) 0.0258(6) Uani d 1 . .
H H47 0.654132 0.469597 0.507672 0.031 Uiso calc 1 . .
C C48 0.7473(3) 0.44256(14) 0.44313(11) 0.0304(7) Uani d 1 . .
H H48 0.684951 0.459984 0.420550 0.036 Uiso calc 1 . .
C C49 0.8557(4) 0.41183(13) 0.42429(10) 0.0299(7) Uani d 1 . .
H H49 0.868752 0.408569 0.388907 0.036 Uiso calc 1 . .
C C50 0.9456(3) 0.38574(12) 0.45745(11) 0.0264(6) Uani d 1 . .
H H50 1.019783 0.364229 0.444697 0.032 Uiso calc 1 . .
C C51 0.9273(3) 0.39105(12) 0.50941(10) 0.0215(6) Uani d 1 . .
H H51 0.989108 0.373159 0.531908 0.026 Uiso calc 1 . .
C C52 0.6105(3) 0.29527(11) 0.57304(9) 0.0189(5) Uani d 1 . .
C C53 0.4766(3) 0.27766(11) 0.54925(10) 0.0194(5) Uani d 1 . .
H H53 0.446135 0.240040 0.564345 0.023 Uiso calc 1 . .
C C54 0.4909(3) 0.27020(13) 0.49163(10) 0.0260(6) Uani d 1 . .
H H54A 0.583710 0.258824 0.482363 0.031 Uiso calc 1 . .
H H54B 0.427386 0.240571 0.478695 0.031 Uiso calc 1 . .
C C55 0.4568(3) 0.33019(13) 0.47142(10) 0.0269(6) Uani d 1 . .
H H55A 0.429480 0.328207 0.435557 0.032 Uiso calc 1 . .
H H55B 0.534519 0.356876 0.474636 0.032 Uiso calc 1 . .
C C56 0.3405(3) 0.34999(13) 0.50447(9) 0.0246(6) Uani d 1 . .
H H56A 0.340378 0.392809 0.508530 0.029 Uiso calc 1 . .
H H56B 0.253080 0.337572 0.490196 0.029 Uiso calc 1 . .
C C57 0.2729(3) 0.32246(12) 0.59002(9) 0.0186(5) Uani d 1 . .
N N1 0.2127(2) 0.30369(10) 0.67852(8) 0.0182(5) Uani d 1 . .
N N2 0.1890(2) 0.33375(10) 0.78791(8) 0.0195(5) Uani d 1 . .
H H2N 0.274079 0.334440 0.796999 0.023 Uiso calc 1 . .
N N3 0.2804(2) 0.28902(9) 0.87956(8) 0.0175(4) Uani d 1 . .
H H3N 0.363179 0.275563 0.878257 0.021 Uiso calc 1 . .
N N4 0.5000(2) 0.34647(9) 0.91426(8) 0.0156(4) Uani d 1 . .
H H4N 0.516972 0.353552 0.882265 0.019 Uiso calc 1 . .
N N5 0.7134(2) 0.29074(9) 0.86333(8) 0.0162(4) Uani d 1 . .
H H5N 0.767876 0.309418 0.842783 0.019 Uiso calc 1 . .
N N6 0.6638(2) 0.30463(10) 0.76177(8) 0.0172(4) Uani d 1 . .
H H6N 0.736352 0.307591 0.742953 0.021 Uiso calc 1 . .
N N7 0.6377(2) 0.39981(9) 0.68821(8) 0.0171(4) Uani d 1 . .
N N8 0.6252(2) 0.35076(9) 0.58825(8) 0.0177(4) Uani d 1 . .
H H8N 0.557278 0.375122 0.585489 0.021 Uiso calc 1 . .
N N9 0.3678(2) 0.32044(10) 0.55315(8) 0.0191(5) Uani d 1 . .
O O1 0.17144(19) 0.35242(9) 0.58599(7) 0.0232(4) Uani d 1 . .
O O2 0.33654(19) 0.38488(9) 0.68831(7) 0.0238(4) Uani d 1 . .
O O3 -0.01718(19) 0.29596(9) 0.80507(7) 0.0246(4) Uani d 1 . .
O O4 0.14142(19) 0.35982(8) 0.90759(7) 0.0224(4) Uani d 1 . .
O O5 0.58021(19) 0.31123(9) 0.98829(6) 0.0217(4) Uani d 1 . .
O O6 0.5431(2) 0.22437(8) 0.86719(7) 0.0200(4) Uani d 1 . .
O O7 0.48473(18) 0.34897(8) 0.79686(6) 0.0186(4) Uani d 1 . .
O O8 0.84805(19) 0.36238(9) 0.69175(7) 0.0248(4) Uani d 1 . .
O O9 0.6992(2) 0.25795(9) 0.57647(8) 0.0298(5) Uani d 1 . .
O O1S 0.4825(2) 0.45567(10) 0.59265(12) 0.0515(7) Uani d 1 . .
S S1S 0.38431(7) 0.49945(3) 0.61123(3) 0.02677(17) Uani d 1 . .
C C1S 0.2354(4) 0.48972(14) 0.57543(12) 0.0349(7) Uani d 1 . .
H H1S1 0.256138 0.493617 0.539453 0.052 Uiso calc 1 . .
H H1S2 0.169147 0.519267 0.585114 0.052 Uiso calc 1 . .
H H1S3 0.198448 0.450907 0.581931 0.052 Uiso calc 1 . .
C C2S 0.4379(4) 0.56766(14) 0.58597(14) 0.0403(8) Uani d 1 . .
H H2S1 0.529001 0.576331 0.597872 0.060 Uiso calc 1 . .
H H2S2 0.376337 0.598386 0.597128 0.060 Uiso calc 1 . .
H H2S3 0.437620 0.565697 0.549042 0.060 Uiso calc 1 . .

loop_
_atom_site_aniso_label
_atom_site_aniso_U_11
_atom_site_aniso_U_22
_atom_site_aniso_U_33
_atom_site_aniso_U_12
_atom_site_aniso_U_13
_atom_site_aniso_U_23
C1 0.0184(13) 0.0231(13) 0.0142(11) 0.0022(11) 0.0009(10) -0.0006(10)
C2 0.0310(16) 0.0221(14) 0.0181(12) -0.0020(12) 0.0031(11) -0.0027(11)
C3 0.0286(16) 0.0250(14) 0.0219(13) -0.0061(12) 0.0020(12) -0.0029(11)
C4 0.0185(14) 0.0220(13) 0.0212(12) -0.0029(11) 0.0024(11) -0.0016(10)
C5 0.0129(12) 0.0299(14) 0.0132(11) -0.0023(11) -0.0023(10) 0.0002(11)
C6 0.0155(13) 0.0275(14) 0.0133(11) -0.0014(11) 0.0003(10) -0.0025(10)
C7 0.0171(14) 0.0298(15) 0.0202(12) -0.0018(11) -0.0007(11) -0.0036(11)
C8 0.0385(18) 0.0297(15) 0.0259(14) 0.0008(14) 0.0057(13) 0.0006(12)
C9 0.0235(15) 0.0359(16) 0.0187(13) 0.0032(12) 0.0014(11) -0.0049(12)
C10 0.0186(14) 0.0261(13) 0.0141(11) -0.0031(11) 0.0035(10) -0.0059(10)
C11 0.0173(14) 0.0218(13) 0.0175(12) -0.0058(10) 0.0011(10) -0.0058(10)
C12 0.0189(14) 0.0261(14) 0.0201(12) -0.0060(11) 0.0037(11) -0.0013(11)
C13 0.0291(16) 0.0198(13) 0.0199(13) -0.0041(12) -0.0009(11) 0.0025(11)
C14 0.0320(17) 0.0263(15) 0.0345(15) -0.0097(13) 0.0002(13) 0.0065(13)
C15 0.047(2) 0.0341(17) 0.0405(18) 0.0166(16) 0.0101(16) 0.0112(15)
C16 0.0151(13) 0.0232(13) 0.0142(11) -0.0033(11) 0.0024(10) 0.0016(10)
C17 0.0156(13) 0.0233(13) 0.0131(11) 0.0002(10) 0.0027(10) 0.0004(10)
C18 0.0176(13) 0.0227(13) 0.0190(12) -0.0001(11) 0.0019(10) -0.0040(11)
C19 0.0285(16) 0.0235(14) 0.0272(14) -0.0029(12) -0.0065(12) 0.0028(12)
C20 0.052(2) 0.0257(16) 0.057(2) 0.0045(15) -0.0255(19) 0.0011(16)
C21 0.0241(15) 0.0276(14) 0.0194(13) -0.0033(12) 0.0015(11) -0.0063(11)
C22 0.0162(13) 0.0160(12) 0.0153(11) -0.0039(10) -0.0012(10) -0.0006(9)
C23 0.0164(13) 0.0192(12) 0.0128(11) 0.0005(10) 0.0004(10) 0.0010(10)
C24 0.0145(13) 0.0204(13) 0.0188(12) -0.0013(10) 0.0002(10) -0.0010(10)
C25 0.0214(14) 0.0253(14) 0.0214(13) -0.0004(11) -0.0034(11) -0.0036(11)
C26 0.0331(17) 0.0364(17) 0.0228(13) 0.0029(13) -0.0104(12) -0.0004(12)
C27 0.0201(14) 0.0217(13) 0.0239(13) -0.0022(11) 0.0016(11) 0.0015(11)
C28 0.0151(13) 0.0150(11) 0.0165(11) 0.0001(10) 0.0023(10) 0.0000(10)
C29 0.0172(13) 0.0177(12) 0.0149(11) -0.0008(10) -0.0008(10) 0.0000(10)
C30 0.0209(14) 0.0181(13) 0.0172(12) 0.0014(11) 0.0007(10) -0.0015(10)
C31 0.0252(15) 0.0212(13) 0.0164(12) -0.0027(11) 0.0028(11) -0.0032(10)
C32 0.0321(17) 0.0267(15) 0.0286(14) 0.0006(13) 0.0070(12) -0.0077(12)
C33 0.0315(17) 0.0390(17) 0.0192(13) 0.0021(14) -0.0030(12) -0.0053(12)
C34 0.0139(12) 0.0215(13) 0.0105(10) -0.0011(10) -0.0022(9) -0.0016(9)
C35 0.0141(13) 0.0186(12) 0.0144(11) -0.0014(10) -0.0001(10) -0.0012(10)
C36 0.0190(13) 0.0175(13) 0.0212(13) -0.0006(10) 0.0022(11) -0.0016(10)
C37 0.0201(13) 0.0191(12) 0.0167(12) -0.0007(10) 0.0039(10) -0.0032(10)
C38 0.0262(15) 0.0241(14) 0.0265(14) -0.0035(12) -0.0027(12) -0.0018(12)
C39 0.0321(18) 0.0314(16) 0.0376(17) -0.0091(13) 0.0005(14) -0.0080(14)
C40 0.044(2) 0.0220(15) 0.0387(17) -0.0102(14) 0.0149(15) -0.0047(13)
C41 0.0455(19) 0.0232(14) 0.0289(15) 0.0042(14) 0.0113(14) 0.0031(12)
C42 0.0266(15) 0.0235(14) 0.0231(13) 0.0025(12) 0.0026(11) 0.0001(11)
C43 0.0159(13) 0.0173(12) 0.0182(12) -0.0008(10) 0.0003(10) 0.0016(10)
C44 0.0135(12) 0.0208(12) 0.0185(12) 0.0015(10) -0.0002(10) -0.0005(10)
C45 0.0212(14) 0.0240(14) 0.0203(12) -0.0029(11) 0.0018(11) 0.0009(11)
C46 0.0230(15) 0.0194(13) 0.0192(12) -0.0056(11) 0.0003(11) 0.0034(10)
C47 0.0240(15) 0.0257(14) 0.0277(14) -0.0023(12) -0.0025(12) 0.0066(12)
C48 0.0351(17) 0.0323(16) 0.0236(14) -0.0093(14) -0.0097(13) 0.0092(12)
C49 0.049(2) 0.0266(15) 0.0142(12) -0.0116(14) 0.0001(13) 0.0025(11)
C50 0.0329(17) 0.0210(14) 0.0254(14) -0.0064(12) 0.0051(12) -0.0025(11)
C51 0.0228(14) 0.0202(13) 0.0216(13) -0.0023(11) 0.0004(11) 0.0018(10)
C52 0.0211(14) 0.0222(13) 0.0134(11) 0.0001(11) 0.0037(10) 0.0012(10)
C53 0.0231(15) 0.0168(12) 0.0184(12) 0.0020(11) 0.0017(10) -0.0025(10)
C54 0.0302(16) 0.0296(15) 0.0181(13) 0.0024(12) 0.0021(11) -0.0073(11)
C55 0.0319(16) 0.0339(16) 0.0149(12) 0.0011(13) 0.0033(11) -0.0010(11)
C56 0.0342(16) 0.0256(14) 0.0139(12) 0.0032(12) 0.0016(11) 0.0019(11)
C57 0.0193(14) 0.0231(13) 0.0132(11) -0.0011(11) -0.0013(10) -0.0038(10)
N1 0.0157(11) 0.0247(11) 0.0142(10) -0.0012(9) 0.0018(8) -0.0009(9)
N2 0.0129(11) 0.0337(13) 0.0120(10) -0.0049(9) 0.0003(8) -0.0004(9)
N3 0.0138(11) 0.0208(11) 0.0177(10) -0.0011(9) 0.0007(8) -0.0021(9)
N4 0.0150(11) 0.0202(11) 0.0115(9) 0.0010(9) 0.0026(8) 0.0010(8)
N5 0.0152(11) 0.0202(11) 0.0133(10) -0.0027(9) 0.0003(8) -0.0005(8)
N6 0.0169(11) 0.0196(11) 0.0150(10) 0.0003(9) 0.0036(8) 0.0012(9)
N7 0.0166(11) 0.0200(11) 0.0148(10) 0.0028(9) 0.0018(8) 0.0008(8)
N8 0.0169(11) 0.0205(11) 0.0159(10) 0.0011(9) -0.0009(8) 0.0007(9)
N9 0.0209(12) 0.0217(11) 0.0147(10) 0.0031(9) 0.0011(9) 0.0008(9)
O1 0.0200(10) 0.0300(10) 0.0196(9) 0.0059(8) -0.0007(8) 0.0016(8)
O2 0.0180(10) 0.0328(11) 0.0206(9) -0.0071(8) 0.0035(8) -0.0056(8)
O3 0.0150(10) 0.0387(11) 0.0202(9) -0.0064(8) 0.0000(7) -0.0022(8)
O4 0.0149(10) 0.0278(10) 0.0245(9) -0.0009(8) 0.0010(7) -0.0054(8)
O5 0.0213(10) 0.0316(10) 0.0123(8) -0.0013(8) 0.0016(7) 0.0030(7)
O6 0.0219(10) 0.0198(9) 0.0185(9) -0.0042(8) 0.0014(7) 0.0007(8)
O7 0.0146(9) 0.0233(9) 0.0180(9) -0.0010(7) 0.0029(7) 0.0017(7)
O8 0.0159(10) 0.0387(11) 0.0199(9) 0.0038(8) -0.0009(8) -0.0013(8)
O9 0.0274(12) 0.0242(10) 0.0379(11) 0.0059(9) -0.0018(9) -0.0037(9)
O1S 0.0295(13) 0.0225(11) 0.102(2) 0.0109(10) 0.0132(14) 0.0067(13)
S1S 0.0244(4) 0.0258(3) 0.0301(4) 0.0021(3) 0.0009(3) 0.0077(3)
C1S 0.0402(19) 0.0315(16) 0.0331(16) 0.0116(14) -0.0101(14) -0.0058(13)
C2S 0.044(2) 0.0269(16) 0.050(2) 0.0049(15) 0.0154(17) 0.0083(15)

loop_
_atom_type_symbol
_atom_type_description
_atom_type_scat_dispersion_real
_atom_type_scat_dispersion_imag
_atom_type_scat_source
C C 0.0030 0.0020 'International Tables Vol C Tables 4.2.6.8 and 6.1.1.4'
H H 0.0000 0.0000 'International Tables Vol C Tables 4.2.6.8 and 6.1.1.4'
N N 0.0060 0.0030 'International Tables Vol C Tables 4.2.6.8 and 6.1.1.4'
O O 0.0100 0.0060 'International Tables Vol C Tables 4.2.6.8 and 6.1.1.4'
S S 0.1190 0.1170 'International Tables Vol C Tables 4.2.6.8 and 6.1.1.4'

loop_
_geom_angle_atom_site_label_1
_geom_angle_atom_site_label_2
_geom_angle_atom_site_label_3
_geom_angle_site_symmetry_1
_geom_angle_site_symmetry_3
_geom_angle
_geom_angle_publ_flag
N1 C1 C57 . . 110.1(2) ?
N1 C1 C2 . . 102.9(2) ?
C57 C1 C2 . . 110.7(2) ?
N1 C1 H1 . . 111.0 ?
C57 C1 H1 . . 111.0 ?
C2 C1 H1 . . 111.0 ?
C3 C2 C1 . . 103.2(2) ?
C3 C2 H2A . . 111.1 ?
C1 C2 H2A . . 111.1 ?
C3 C2 H2B . . 111.1 ?
C1 C2 H2B . . 111.1 ?
H2A C2 H2B . . 109.1 ?
C4 C3 C2 . . 103.5(2) ?
C4 C3 H3A . . 111.1 ?
C2 C3 H3A . . 111.1 ?
C4 C3 H3B . . 111.1 ?
C2 C3 H3B . . 111.1 ?
H3A C3 H3B . . 109.0 ?
N1 C4 C3 . . 103.3(2) ?
N1 C4 H4A . . 111.1 ?
C3 C4 H4A . . 111.1 ?
N1 C4 H4B . . 111.1 ?
C3 C4 H4B . . 111.1 ?
H4A C4 H4B . . 109.1 ?
O2 C5 N1 . . 121.4(2) ?
O2 C5 C6 . . 122.8(2) ?
N1 C5 C6 . . 115.7(2) ?
N2 C6 C7 . . 113.2(2) ?
N2 C6 C5 . . 105.9(2) ?
C7 C6 C5 . . 113.3(2) ?
N2 C6 H6 . . 108.1 ?
C7 C6 H6 . . 108.1 ?
C5 C6 H6 . . 108.1 ?
C9 C7 C8 . . 109.8(2) ?
C9 C7 C6 . . 109.7(2) ?
C8 C7 C6 . . 110.4(2) ?
C9 C7 H7 . . 109.0 ?
C8 C7 H7 . . 109.0 ?
C6 C7 H7 . . 109.0 ?
C7 C8 H8A . . 109.5 ?
C7 C8 H8B . . 109.5 ?
H8A C8 H8B . . 109.5 ?
C7 C8 H8C . . 109.5 ?
H8A C8 H8C . . 109.5 ?
H8B C8 H8C . . 109.5 ?
C7 C9 H9A . . 109.5 ?
C7 C9 H9B . . 109.5 ?
H9A C9 H9B . . 109.5 ?
C7 C9 H9C . . 109.5 ?
H9A C9 H9C . . 109.5 ?
H9B C9 H9C . . 109.5 ?
O3 C10 N2 . . 123.6(3) ?
O3 C10 C11 . . 121.7(2) ?
N2 C10 C11 . . 114.5(2) ?
N3 C11 C12 . . 114.8(2) ?
N3 C11 C10 . . 111.0(2) ?
C12 C11 C10 . . 112.2(2) ?
N3 C11 H11 . . 106.1 ?
C12 C11 H11 . . 106.1 ?
C10 C11 H11 . . 106.1 ?
C13 C12 C11 . . 113.1(2) ?
C13 C12 H12A . . 109.0 ?
C11 C12 H12A . . 109.0 ?
C13 C12 H12B . . 109.0 ?
C11 C12 H12B . . 109.0 ?
H12A C12 H12B . . 107.8 ?
C15 C13 C12 . . 111.2(3) ?
C15 C13 C14 . . 110.4(2) ?
C12 C13 C14 . . 110.5(2) ?
C15 C13 H13 . . 108.2 ?
C12 C13 H13 . . 108.2 ?
C14 C13 H13 . . 108.2 ?
C13 C14 H14A . . 109.5 ?
C13 C14 H14B . . 109.5 ?
H14A C14 H14B . . 109.5 ?
C13 C14 H14C . . 109.5 ?
H14A C14 H14C . . 109.5 ?
H14B C14 H14C . . 109.5 ?
C13 C15 H15A . . 109.5 ?
C13 C15 H15B . . 109.5 ?
H15A C15 H15B . . 109.5 ?
C13 C15 H15C . . 109.5 ?
H15A C15 H15C . . 109.5 ?
H15B C15 H15C . . 109.5 ?
O4 C16 N3 . . 122.1(2) ?
O4 C16 C17 . . 121.5(2) ?
N3 C16 C17 . . 116.4(2) ?
N4 C17 C16 . . 111.5(2) ?
N4 C17 C18 . . 112.9(2) ?
C16 C17 C18 . . 111.6(2) ?
N4 C17 H17 . . 106.8 ?
C16 C17 H17 . . 106.8 ?
C18 C17 H17 . . 106.8 ?
C19 C18 C21 . . 111.6(2) ?
C19 C18 C17 . . 112.2(2) ?
C21 C18 C17 . . 110.1(2) ?
C19 C18 H18 . . 107.6 ?
C21 C18 H18 . . 107.6 ?
C17 C18 H18 . . 107.6 ?
C20 C19 C18 . . 113.0(3) ?
C20 C19 H19A . . 109.0 ?
C18 C19 H19A . . 109.0 ?
C20 C19 H19B . . 109.0 ?
C18 C19 H19B . . 109.0 ?
H19A C19 H19B . . 107.8 ?
C19 C20 H20A . . 109.5 ?
C19 C20 H20B . . 109.5 ?
H20A C20 H20B . . 109.5 ?
C19 C20 H20C . . 109.5 ?
H20A C20 H20C . . 109.5 ?
H20B C20 H20C . . 109.5 ?
C18 C21 H21A . . 109.5 ?
C18 C21 H21B . . 109.5 ?
H21A C21 H21B . . 109.5 ?
C18 C21 H21C . . 109.5 ?
H21A C21 H21C . . 109.5 ?
H21B C21 H21C . . 109.5 ?
O5 C22 N4 . . 123.0(2) ?
O5 C22 C23 . . 119.6(2) ?
N4 C22 C23 . . 117.3(2) ?
N5 C23 C22 . . 114.0(2) ?
N5 C23 C24 . . 107.5(2) ?
C22 C23 C24 . . 110.9(2) ?
N5 C23 H23 . . 108.1 ?
C22 C23 H23 . . 108.1 ?
C24 C23 H23 . . 108.1 ?
C27 C24 C25 . . 109.9(2) ?
C27 C24 C23 . . 113.2(2) ?
C25 C24 C23 . . 113.4(2) ?
C27 C24 H24 . . 106.6 ?
C25 C24 H24 . . 106.6 ?
C23 C24 H24 . . 106.6 ?
C26 C25 C24 . . 114.7(2) ?
C26 C25 H25A . . 108.6 ?
C24 C25 H25A . . 108.6 ?
C26 C25 H25B . . 108.6 ?
C24 C25 H25B . . 108.6 ?
H25A C25 H25B . . 107.6 ?
C25 C26 H26A . . 109.5 ?
C25 C26 H26B . . 109.5 ?
H26A C26 H26B . . 109.5 ?
C25 C26 H26C . . 109.5 ?
H26A C26 H26C . . 109.5 ?
H26B C26 H26C . . 109.5 ?
C24 C27 H27A . . 109.5 ?
C24 C27 H27B . . 109.5 ?
H27A C27 H27B . . 109.5 ?
C24 C27 H27C . . 109.5 ?
H27A C27 H27C . . 109.5 ?
H27B C27 H27C . . 109.5 ?
O6 C28 N5 . . 124.0(2) ?
O6 C28 C29 . . 120.6(2) ?
N5 C28 C29 . . 115.4(2) ?
N6 C29 C30 . . 111.8(2) ?
N6 C29 C28 . . 111.4(2) ?
C30 C29 C28 . . 109.9(2) ?
N6 C29 H29 . . 107.8 ?
C30 C29 H29 . . 107.8 ?
C28 C29 H29 . . 107.8 ?
C29 C30 C31 . . 115.9(2) ?
C29 C30 H30A . . 108.3 ?
C31 C30 H30A . . 108.3 ?
C29 C30 H30B . . 108.3 ?
C31 C30 H30B . . 108.3 ?
H30A C30 H30B . . 107.4 ?
C32 C31 C33 . . 110.6(2) ?
C32 C31 C30 . . 108.2(2) ?
C33 C31 C30 . . 113.1(2) ?
C32 C31 H31 . . 108.3 ?
C33 C31 H31 . . 108.3 ?
C30 C31 H31 . . 108.3 ?
C31 C32 H32A . . 109.5 ?
C31 C32 H32B . . 109.5 ?
H32A C32 H32B . . 109.5 ?
C31 C32 H32C . . 109.5 ?
H32A C32 H32C . . 109.5 ?
H32B C32 H32C . . 109.5 ?
C31 C33 H33A . . 109.5 ?
C31 C33 H33B . . 109.5 ?
H33A C33 H33B . . 109.5 ?
C31 C33 H33C . . 109.5 ?
H33A C33 H33C . . 109.5 ?
H33B C33 H33C . . 109.5 ?
O7 C34 N6 . . 121.2(2) ?
O7 C34 C35 . . 122.9(2) ?
N6 C34 C35 . . 115.9(2) ?
N7 C35 C36 . . 111.8(2) ?
N7 C35 C34 . . 110.8(2) ?
C36 C35 C34 . . 111.7(2) ?
N7 C35 H35 . . 107.4 ?
C36 C35 H35 . . 107.4 ?
C34 C35 H35 . . 107.4 ?
C37 C36 C35 . . 114.4(2) ?
C37 C36 H36A . . 108.7 ?
C35 C36 H36A . . 108.7 ?
C37 C36 H36B . . 108.7 ?
C35 C36 H36B . . 108.7 ?
H36A C36 H36B . . 107.6 ?
C42 C37 C38 . . 118.5(3) ?
C42 C37 C36 . . 121.2(2) ?
C38 C37 C36 . . 120.2(2) ?
C37 C38 C39 . . 120.4(3) ?
C37 C38 H38 . . 119.8 ?
C39 C38 H38 . . 119.8 ?
C40 C39 C38 . . 120.1(3) ?
C40 C39 H39 . . 120.0 ?
C38 C39 H39 . . 120.0 ?
C41 C40 C39 . . 119.7(3) ?
C41 C40 H40 . . 120.1 ?
C39 C40 H40 . . 120.1 ?
C40 C41 C42 . . 120.0(3) ?
C40 C41 H41 . . 120.0 ?
C42 C41 H41 . . 120.0 ?
C37 C42 C41 . . 121.3(3) ?
C37 C42 H42 . . 119.4 ?
C41 C42 H42 . . 119.4 ?
O8 C43 N7 . . 122.2(2) ?
O8 C43 C44 . . 119.8(2) ?
N7 C43 C44 . . 118.0(2) ?
N8 C44 C43 . . 113.2(2) ?
N8 C44 C45 . . 112.2(2) ?
C43 C44 C45 . . 110.1(2) ?
N8 C44 H44 . . 107.0 ?
C43 C44 H44 . . 107.0 ?
C45 C44 H44 . . 107.0 ?
C46 C45 C44 . . 112.3(2) ?
C46 C45 H45A . . 109.1 ?
C44 C45 H45A . . 109.1 ?
C46 C45 H45B . . 109.1 ?
C44 C45 H45B . . 109.1 ?
H45A C45 H45B . . 107.9 ?
C47 C46 C51 . . 119.0(3) ?
C47 C46 C45 . . 121.2(3) ?
C51 C46 C45 . . 119.8(2) ?
C46 C47 C48 . . 120.4(3) ?
C46 C47 H47 . . 119.8 ?
C48 C47 H47 . . 119.8 ?
C49 C48 C47 . . 120.5(3) ?
C49 C48 H48 . . 119.8 ?
C47 C48 H48 . . 119.8 ?
C48 C49 C50 . . 119.6(3) ?
C48 C49 H49 . . 120.2 ?
C50 C49 H49 . . 120.2 ?
C49 C50 C51 . . 120.2(3) ?
C49 C50 H50 . . 119.9 ?
C51 C50 H50 . . 119.9 ?
C50 C51 C46 . . 120.3(3) ?
C50 C51 H51 . . 119.8 ?
C46 C51 H51 . . 119.8 ?
O9 C52 N8 . . 124.0(3) ?
O9 C52 C53 . . 118.0(2) ?
N8 C52 C53 . . 118.0(2) ?
N9 C53 C52 . . 115.9(2) ?
N9 C53 C54 . . 102.3(2) ?
C52 C53 C54 . . 111.0(2) ?
N9 C53 H53 . . 109.1 ?
C52 C53 H53 . . 109.1 ?
C54 C53 H53 . . 109.1 ?
C55 C54 C53 . . 103.2(2) ?
C55 C54 H54A . . 111.1 ?
C53 C54 H54A . . 111.1 ?
C55 C54 H54B . . 111.1 ?
C53 C54 H54B . . 111.1 ?
H54A C54 H54B . . 109.1 ?
C54 C55 C56 . . 103.8(2) ?
C54 C55 H55A . . 111.0 ?
C56 C55 H55A . . 111.0 ?
C54 C55 H55B . . 111.0 ?
C56 C55 H55B . . 111.0 ?
H55A C55 H55B . . 109.0 ?
N9 C56 C55 . . 103.0(2) ?
N9 C56 H56A . . 111.2 ?
C55 C56 H56A . . 111.2 ?
N9 C56 H56B . . 111.2 ?
C55 C56 H56B . . 111.2 ?
H56A C56 H56B . . 109.1 ?
O1 C57 N9 . . 121.8(2) ?
O1 C57 C1 . . 121.3(2) ?
N9 C57 C1 . . 116.8(2) ?
C5 N1 C1 . . 120.3(2) ?
C5 N1 C4 . . 126.9(2) ?
C1 N1 C4 . . 112.5(2) ?
C10 N2 C6 . . 123.3(2) ?
C10 N2 H2N . . 118.3 ?
C6 N2 H2N . . 118.3 ?
C16 N3 C11 . . 121.0(2) ?
C16 N3 H3N . . 119.5 ?
C11 N3 H3N . . 119.5 ?
C22 N4 C17 . . 120.7(2) ?
C22 N4 H4N . . 119.6 ?
C17 N4 H4N . . 119.6 ?
C28 N5 C23 . . 125.1(2) ?
C28 N5 H5N . . 117.5 ?
C23 N5 H5N . . 117.5 ?
C34 N6 C29 . . 120.3(2) ?
C34 N6 H6N . . 119.9 ?
C29 N6 H6N . . 119.9 ?
C43 N7 C35 . . 120.2(2) ?
C52 N8 C44 . . 120.7(2) ?
C52 N8 H8N . . 119.7 ?
C44 N8 H8N . . 119.7 ?
C57 N9 C53 . . 125.9(2) ?
C57 N9 C56 . . 118.9(2) ?
C53 N9 C56 . . 112.4(2) ?
O1S S1S C1S . . 106.62(16) ?
O1S S1S C2S . . 105.92(15) ?
C1S S1S C2S . . 99.15(18) ?
S1S C1S H1S1 . . 109.5 ?
S1S C1S H1S2 . . 109.5 ?
H1S1 C1S H1S2 . . 109.5 ?
S1S C1S H1S3 . . 109.5 ?
H1S1 C1S H1S3 . . 109.5 ?
H1S2 C1S H1S3 . . 109.5 ?
S1S C2S H2S1 . . 109.5 ?
S1S C2S H2S2 . . 109.5 ?
H2S1 C2S H2S2 . . 109.5 ?
S1S C2S H2S3 . . 109.5 ?
H2S1 C2S H2S3 . . 109.5 ?
H2S2 C2S H2S3 . . 109.5 ?

loop_
_geom_bond_atom_site_label_1
_geom_bond_atom_site_label_2
_geom_bond_site_symmetry_2
_geom_bond_distance
_geom_bond_publ_flag
C1 N1 . 1.468(3) ?
C1 C57 . 1.533(4) ?
C1 C2 . 1.538(4) ?
C1 H1 . 1.0000 ?
C2 C3 . 1.528(4) ?
C2 H2A . 0.9900 ?
C2 H2B . 0.9900 ?
C3 C4 . 1.523(4) ?
C3 H3A . 0.9900 ?
C3 H3B . 0.9900 ?
C4 N1 . 1.472(3) ?
C4 H4A . 0.9900 ?
C4 H4B . 0.9900 ?
C5 O2 . 1.240(3) ?
C5 N1 . 1.340(3) ?
C5 C6 . 1.540(3) ?
C6 N2 . 1.467(3) ?
C6 C7 . 1.535(4) ?
C6 H6 . 1.0000 ?
C7 C9 . 1.526(4) ?
C7 C8 . 1.531(4) ?
C7 H7 . 1.0000 ?
C8 H8A . 0.9800 ?
C8 H8B . 0.9800 ?
C8 H8C . 0.9800 ?
C9 H9A . 0.9800 ?
C9 H9B . 0.9800 ?
C9 H9C . 0.9800 ?
C10 O3 . 1.228(3) ?
C10 N2 . 1.349(3) ?
C10 C11 . 1.556(4) ?
C11 N3 . 1.461(3) ?
C11 C12 . 1.533(4) ?
C11 H11 . 1.0000 ?
C12 C13 . 1.525(4) ?
C12 H12A . 0.9900 ?
C12 H12B . 0.9900 ?
C13 C15 . 1.524(4) ?
C13 C14 . 1.528(4) ?
C13 H13 . 1.0000 ?
C14 H14A . 0.9800 ?
C14 H14B . 0.9800 ?
C14 H14C . 0.9800 ?
C15 H15A . 0.9800 ?
C15 H15B . 0.9800 ?
C15 H15C . 0.9800 ?
C16 O4 . 1.230(3) ?
C16 N3 . 1.352(3) ?
C16 C17 . 1.524(4) ?
C17 N4 . 1.455(3) ?
C17 C18 . 1.536(4) ?
C17 H17 . 1.0000 ?
C18 C19 . 1.529(4) ?
C18 C21 . 1.532(4) ?
C18 H18 . 1.0000 ?
C19 C20 . 1.521(4) ?
C19 H19A . 0.9900 ?
C19 H19B . 0.9900 ?
C20 H20A . 0.9800 ?
C20 H20B . 0.9800 ?
C20 H20C . 0.9800 ?
C21 H21A . 0.9800 ?
C21 H21B . 0.9800 ?
C21 H21C . 0.9800 ?
C22 O5 . 1.222(3) ?
C22 N4 . 1.358(3) ?
C22 C23 . 1.528(4) ?
C23 N5 . 1.467(3) ?
C23 C24 . 1.548(4) ?
C23 H23 . 1.0000 ?
C24 C27 . 1.533(4) ?
C24 C25 . 1.535(4) ?
C24 H24 . 1.0000 ?
C25 C26 . 1.518(4) ?
C25 H25A . 0.9900 ?
C25 H25B . 0.9900 ?
C26 H26A . 0.9800 ?
C26 H26B . 0.9800 ?
C26 H26C . 0.9800 ?
C27 H27A . 0.9800 ?
C27 H27B . 0.9800 ?
C27 H27C . 0.9800 ?
C28 O6 . 1.237(3) ?
C28 N5 . 1.346(3) ?
C28 C29 . 1.540(3) ?
C29 N6 . 1.455(3) ?
C29 C30 . 1.525(4) ?
C29 H29 . 1.0000 ?
C30 C31 . 1.540(3) ?
C30 H30A . 0.9900 ?
C30 H30B . 0.9900 ?
C31 C32 . 1.525(4) ?
C31 C33 . 1.528(4) ?
C31 H31 . 1.0000 ?
C32 H32A . 0.9800 ?
C32 H32B . 0.9800 ?
C32 H32C . 0.9800 ?
C33 H33A . 0.9800 ?
C33 H33B . 0.9800 ?
C33 H33C . 0.9800 ?
C34 O7 . 1.239(3) ?
C34 N6 . 1.345(3) ?
C34 C35 . 1.533(4) ?
C35 N7 . 1.471(3) ?
C35 C36 . 1.527(4) ?
C35 H35 . 1.0000 ?
C36 C37 . 1.514(4) ?
C36 H36A . 0.9900 ?
C36 H36B . 0.9900 ?
C37 C42 . 1.386(4) ?
C37 C38 . 1.392(4) ?
C38 C39 . 1.392(4) ?
C38 H38 . 0.9500 ?
C39 C40 . 1.391(5) ?
C39 H39 . 0.9500 ?
C40 C41 . 1.376(5) ?
C40 H40 . 0.9500 ?
C41 C42 . 1.387(4) ?
C41 H41 . 0.9500 ?
C42 H42 . 0.9500 ?
C43 O8 . 1.230(3) ?
C43 N7 . 1.355(3) ?
C43 C44 . 1.531(4) ?
C44 N8 . 1.457(3) ?
C44 C45 . 1.536(4) ?
C44 H44 . 1.0000 ?
C45 C46 . 1.514(4) ?
C45 H45A . 0.9900 ?
C45 H45B . 0.9900 ?
C46 C47 . 1.388(4) ?
C46 C51 . 1.399(4) ?
C47 C48 . 1.397(4) ?
C47 H47 . 0.9500 ?
C48 C49 . 1.383(5) ?
C48 H48 . 0.9500 ?
C49 C50 . 1.390(5) ?
C49 H49 . 0.9500 ?
C50 C51 . 1.395(4) ?
C50 H50 . 0.9500 ?
C51 H51 . 0.9500 ?
C52 O9 . 1.234(3) ?
C52 N8 . 1.346(3) ?
C52 C53 . 1.527(4) ?
C53 N9 . 1.466(3) ?
C53 C54 . 1.544(4) ?
C53 H53 . 1.0000 ?
C54 C55 . 1.518(4) ?
C54 H54A . 0.9900 ?
C54 H54B . 0.9900 ?
C55 C56 . 1.521(4) ?
C55 H55A . 0.9900 ?
C55 H55B . 0.9900 ?
C56 N9 . 1.483(3) ?
C56 H56A . 0.9900 ?
C56 H56B . 0.9900 ?
C57 O1 . 1.226(3) ?
C57 N9 . 1.359(3) ?
N2 H2N . 0.8800 ?
N3 H3N . 0.8800 ?
N4 H4N . 0.8800 ?
N5 H5N . 0.8800 ?
N6 H6N . 0.8800 ?
N8 H8N . 0.8800 ?
O1S S1S . 1.486(2) ?
S1S C1S . 1.773(3) ?
S1S C2S . 1.786(3) ?
C1S H1S1 . 0.9800 ?
C1S H1S2 . 0.9800 ?
C1S H1S3 . 0.9800 ?
C2S H2S1 . 0.9800 ?
C2S H2S2 . 0.9800 ?
C2S H2S3 . 0.9800 ?

loop_
_geom_hbond_atom_site_label_D
_geom_hbond_atom_site_label_H
_geom_hbond_atom_site_label_A
_geom_hbond_site_symmetry_A
_geom_hbond_distance_DH
_geom_hbond_distance_HA
_geom_hbond_distance_DA
_geom_hbond_angle_DHA
_geom_hbond_publ_flag
N2 H2N O7 . 0.88 2.12 2.970(3) 162 yes
N3 H3N O6 . 0.88 2.16 3.023(3) 166 yes
N4 H4N O7 . 0.88 2.29 3.117(3) 157 yes
N5 H5N O3 1_655 0.88 2.38 3.094(3) 139 yes
N6 H6N O8 . 0.88 2.16 2.926(3) 145 yes
N8 H8N O1S 1_555 0.88 2.05 2.800(3) 150 yes

loop_
_geom_torsion_atom_site_label_1
_geom_torsion_atom_site_label_2
_geom_torsion_atom_site_label_3
_geom_torsion_atom_site_label_4
_geom_torsion_site_symmetry_1
_geom_torsion_site_symmetry_2
_geom_torsion_site_symmetry_3
_geom_torsion_site_symmetry_4
_geom_torsion
_geom_torsion_publ_flag
N1 C1 C2 C3 . . . . 31.1(3) ?
C57 C1 C2 C3 . . . . -86.5(3) ?
C1 C2 C3 C4 . . . . -38.7(3) ?
C2 C3 C4 N1 . . . . 30.8(3) ?
O2 C5 C6 N2 . . . . -101.8(3) ?
N1 C5 C6 N2 . . . . 75.2(3) ?
O2 C5 C6 C7 . . . . 22.8(4) ?
N1 C5 C6 C7 . . . . -160.2(2) ?
N2 C6 C7 C9 . . . . -58.2(3) ?
C5 C6 C7 C9 . . . . -178.7(2) ?
N2 C6 C7 C8 . . . . -179.3(2) ?
C5 C6 C7 C8 . . . . 60.1(3) ?
O3 C10 C11 N3 . . . . -143.9(2) ?
N2 C10 C11 N3 . . . . 40.5(3) ?
O3 C10 C11 C12 . . . . -14.1(3) ?
N2 C10 C11 C12 . . . . 170.4(2) ?
N3 C11 C12 C13 . . . . -135.4(2) ?
C10 C11 C12 C13 . . . . 96.7(3) ?
C11 C12 C13 C15 . . . . 80.0(3) ?
C11 C12 C13 C14 . . . . -157.0(2) ?
O4 C16 C17 N4 . . . . -157.3(2) ?
N3 C16 C17 N4 . . . . 23.5(3) ?
O4 C16 C17 C18 . . . . -30.0(3) ?
N3 C16 C17 C18 . . . . 150.8(2) ?
N4 C17 C18 C19 . . . . 60.2(3) ?
C16 C17 C18 C19 . . . . -66.3(3) ?
N4 C17 C18 C21 . . . . -64.7(3) ?
C16 C17 C18 C21 . . . . 168.7(2) ?
C21 C18 C19 C20 . . . . -78.8(3) ?
C17 C18 C19 C20 . . . . 157.0(3) ?
O5 C22 C23 N5 . . . . 155.1(2) ?
N4 C22 C23 N5 . . . . -28.6(3) ?
O5 C22 C23 C24 . . . . -83.5(3) ?
N4 C22 C23 C24 . . . . 92.9(3) ?
N5 C23 C24 C27 . . . . 58.5(3) ?
C22 C23 C24 C27 . . . . -66.7(3) ?
N5 C23 C24 C25 . . . . -175.3(2) ?
C22 C23 C24 C25 . . . . 59.4(3) ?
C27 C24 C25 C26 . . . . -175.4(2) ?
C23 C24 C25 C26 . . . . 56.7(3) ?
O6 C28 C29 N6 . . . . 145.9(2) ?
N5 C28 C29 N6 . . . . -33.8(3) ?
O6 C28 C29 C30 . . . . -89.6(3) ?
N5 C28 C29 C30 . . . . 90.7(3) ?
N6 C29 C30 C31 . . . . -56.9(3) ?
C28 C29 C30 C31 . . . . 178.8(2) ?
C29 C30 C31 C32 . . . . -174.6(2) ?
C29 C30 C31 C33 . . . . -51.8(3) ?
O7 C34 C35 N7 . . . . -122.8(2) ?
N6 C34 C35 N7 . . . . 59.4(3) ?
O7 C34 C35 C36 . . . . 2.5(3) ?
N6 C34 C35 C36 . . . . -175.2(2) ?
N7 C35 C36 C37 . . . . -80.8(3) ?
C34 C35 C36 C37 . . . . 154.4(2) ?
C35 C36 C37 C42 . . . . 119.6(3) ?
C35 C36 C37 C38 . . . . -62.9(3) ?
C42 C37 C38 C39 . . . . -1.2(4) ?
C36 C37 C38 C39 . . . . -178.8(3) ?
C37 C38 C39 C40 . . . . 0.7(5) ?
C38 C39 C40 C41 . . . . 0.1(5) ?
C39 C40 C41 C42 . . . . -0.3(5) ?
C38 C37 C42 C41 . . . . 1.0(4) ?
C36 C37 C42 C41 . . . . 178.6(3) ?
C40 C41 C42 C37 . . . . -0.3(4) ?
O8 C43 C44 N8 . . . . 140.3(2) ?
N7 C43 C44 N8 . . . . -40.9(3) ?
O8 C43 C44 C45 . . . . -93.2(3) ?
N7 C43 C44 C45 . . . . 85.6(3) ?
N8 C44 C45 C46 . . . . -59.0(3) ?
C43 C44 C45 C46 . . . . 174.0(2) ?
C44 C45 C46 C47 . . . . 107.3(3) ?
C44 C45 C46 C51 . . . . -72.4(3) ?
C51 C46 C47 C48 . . . . -0.2(4) ?
C45 C46 C47 C48 . . . . -179.9(3) ?
C46 C47 C48 C49 . . . . -0.5(4) ?
C47 C48 C49 C50 . . . . 0.9(4) ?
C48 C49 C50 C51 . . . . -0.7(4) ?
C49 C50 C51 C46 . . . . 0.1(4) ?
C47 C46 C51 C50 . . . . 0.3(4) ?
C45 C46 C51 C50 . . . . -179.9(3) ?
O9 C52 C53 N9 . . . . 170.8(2) ?
N8 C52 C53 N9 . . . . -10.3(3) ?
O9 C52 C53 C54 . . . . -73.2(3) ?
N8 C52 C53 C54 . . . . 105.7(3) ?
N9 C53 C54 C55 . . . . 33.0(3) ?
C52 C53 C54 C55 . . . . -91.1(3) ?
C53 C54 C55 C56 . . . . -39.7(3) ?
C54 C55 C56 N9 . . . . 30.2(3) ?
N1 C1 C57 O1 . . . . -20.4(3) ?
C2 C1 C57 O1 . . . . 92.7(3) ?
N1 C1 C57 N9 . . . . 161.9(2) ?
C2 C1 C57 N9 . . . . -85.1(3) ?
O2 C5 N1 C1 . . . . -2.1(4) ?
C6 C5 N1 C1 . . . . -179.2(2) ?
O2 C5 N1 C4 . . . . -175.9(2) ?
C6 C5 N1 C4 . . . . 7.0(4) ?
C57 C1 N1 C5 . . . . -68.9(3) ?
C2 C1 N1 C5 . . . . 173.1(2) ?
C57 C1 N1 C4 . . . . 105.7(2) ?
C2 C1 N1 C4 . . . . -12.3(3) ?
C3 C4 N1 C5 . . . . 162.6(2) ?
C3 C4 N1 C1 . . . . -11.6(3) ?
O3 C10 N2 C6 . . . . -2.3(4) ?
C11 C10 N2 C6 . . . . 173.1(2) ?
C7 C6 N2 C10 . . . . 109.7(3) ?
C5 C6 N2 C10 . . . . -125.5(3) ?
O4 C16 N3 C11 . . . . -3.3(4) ?
C17 C16 N3 C11 . . . . 175.9(2) ?
C12 C11 N3 C16 . . . . -69.8(3) ?
C10 C11 N3 C16 . . . . 58.7(3) ?
O5 C22 N4 C17 . . . . -4.1(4) ?
C23 C22 N4 C17 . . . . 179.7(2) ?
C16 C17 N4 C22 . . . . -124.2(2) ?
C18 C17 N4 C22 . . . . 109.2(3) ?
O6 C28 N5 C23 . . . . -0.4(4) ?
C29 C28 N5 C23 . . . . 179.3(2) ?
C22 C23 N5 C28 . . . . -52.7(3) ?
C24 C23 N5 C28 . . . . -176.0(2) ?
O7 C34 N6 C29 . . . . 2.4(4) ?
C35 C34 N6 C29 . . . . -179.9(2) ?
C30 C29 N6 C34 . . . . 176.5(2) ?
C28 C29 N6 C34 . . . . -60.1(3) ?
O8 C43 N7 C35 . . . . -0.1(4) ?
C44 C43 N7 C35 . . . . -178.8(2) ?
C36 C35 N7 C43 . . . . 149.9(2) ?
C34 C35 N7 C43 . . . . -84.8(3) ?
O9 C52 N8 C44 . . . . 1.5(4) ?
C53 C52 N8 C44 . . . . -177.3(2) ?
C43 C44 N8 C52 . . . . -103.3(3) ?
C45 C44 N8 C52 . . . . 131.3(2) ?
O1 C57 N9 C53 . . . . -166.3(2) ?
C1 C57 N9 C53 . . . . 11.4(4) ?
O1 C57 N9 C56 . . . . -7.0(4) ?
C1 C57 N9 C56 . . . . 170.8(2) ?
C52 C53 N9 C57 . . . . -93.4(3) ?
C54 C53 N9 C57 . . . . 145.8(3) ?
C52 C53 N9 C56 . . . . 106.1(3) ?
C54 C53 N9 C56 . . . . -14.7(3) ?
C55 C56 N9 C57 . . . . -171.5(2) ?
C55 C56 N9 C53 . . . . -9.5(3) ?

_cod_database_fobs_code 1557611
